data_7251074
loop_
_publ_author_name
'Guo, Benyue'
'Hu, Lu'
'Pang, Siping'

_publ_section_title
;
 A methyl-driven strategy enhances sensitivity through the modulation of
 aromaticity
;
_journal_issue 45
_journal_name_full CrystEngComm
_journal_page_first 7328
_journal_page_last 7332
_journal_paper_doi 10.1039/D5CE00871A
_journal_volume 27
_journal_year 2025
_chemical_formula_moiety 'H2 O, C6 H8 N6'
_chemical_formula_sum 'C6 H10 N6 O'
_chemical_formula_weight 182.20
_space_group_crystal_system monoclinic
_space_group_IT_number 14
_space_group_name_Hall '-P 2yn'
_space_group_name_H-M_alt 'P 1 21/n 1'
_atom_sites_solution_hydrogens mixed
_atom_sites_solution_primary dual
_audit_block_doi 10.5517/ccdc.csd.cc2l23vn
_audit_creation_date 2023-04-23
_audit_creation_method
;
Olex2 1.5
(compiled 2023.03.06 svn.rbb2c1857 for OlexSys, GUI svn.r6748)
;
_audit_update_record
;
2024-09-20 deposited with the CCDC.	2025-09-19 downloaded from the CCDC.
;
_cell_angle_alpha 90
_cell_angle_beta 95.380(3)
_cell_angle_gamma 90
_cell_formula_units_Z 4
_cell_length_a 6.8690(6)
_cell_length_b 8.1816(7)
_cell_length_c 14.4226(13)
_cell_measurement_reflns_used 2117
_cell_measurement_temperature 100
_cell_measurement_theta_max 26.376
_cell_measurement_theta_min 2.865
_cell_volume 806.97(12)
_computing_cell_refinement 'SAINT V8.40A (Bruker, 2019)'
_computing_data_reduction 'SAINT V8.40A (Bruker, 2019)'
_computing_molecular_graphics 'Olex2 1.5 (Dolomanov et al., 2009)'
_computing_publication_material 'Olex2 1.5 (Dolomanov et al., 2009)'
_computing_structure_refinement 'SHELXL 2019/2 (Sheldrick, 2015)'
_computing_structure_solution 'SHELXT 2014/5 (Sheldrick, 2014)'
_diffrn_ambient_temperature 100
_diffrn_measured_fraction_theta_full 0.987
_diffrn_measured_fraction_theta_max 0.984
_diffrn_measurement_device_type 'D8 VENTURE'
_diffrn_measurement_method '\f and \w scans'
_diffrn_radiation_type MoK\a
_diffrn_radiation_wavelength 0.71073
_diffrn_reflns_av_R_equivalents 0.0804
_diffrn_reflns_av_unetI/netI 0.0708
_diffrn_reflns_Laue_measured_fraction_full 0.987
_diffrn_reflns_Laue_measured_fraction_max 0.984
_diffrn_reflns_limit_h_max 8
_diffrn_reflns_limit_h_min -8
_diffrn_reflns_limit_k_max 8
_diffrn_reflns_limit_k_min -10
_diffrn_reflns_limit_l_max 17
_diffrn_reflns_limit_l_min -18
_diffrn_reflns_number 5714
_diffrn_reflns_point_group_measured_fraction_full 0.987
_diffrn_reflns_point_group_measured_fraction_max 0.984
_diffrn_reflns_theta_full 25.242
_diffrn_reflns_theta_max 26.376
_diffrn_reflns_theta_min 2.865
_diffrn_source_current 1.4
_diffrn_source_power 0.07
_diffrn_source_voltage 50.0
_diffrn_standards_number 0
_exptl_absorpt_coefficient_mu 0.112
_exptl_absorpt_correction_T_max 0.7454
_exptl_absorpt_correction_T_min 0.5478
_exptl_absorpt_correction_type multi-scan
_exptl_absorpt_process_details
;
SADABS-2016/2 (Bruker,2016/2) was used for absorption correction.
wR2(int) was 0.0852 before and 0.0628 after correction.
The Ratio of minimum to maximum transmission is 0.7349.
The \l/2 correction factor is Not present.
;
_exptl_crystal_colour colourless
_exptl_crystal_colour_primary colourless
_exptl_crystal_density_diffrn 1.500
_exptl_crystal_description block
_exptl_crystal_F_000 384
_exptl_crystal_size_max 0.12
_exptl_crystal_size_mid 0.04
_exptl_crystal_size_min 0.02
_refine_diff_density_max 0.478
_refine_diff_density_min -0.688
_refine_diff_density_rms 0.126
_refine_ls_extinction_method none
_refine_ls_goodness_of_fit_ref 1.136
_refine_ls_hydrogen_treatment mixed
_refine_ls_matrix_type full
_refine_ls_number_parameters 147
_refine_ls_number_reflns 1626
_refine_ls_number_restraints 7
_refine_ls_restrained_S_all 1.134
_refine_ls_R_factor_all 0.1080
_refine_ls_R_factor_gt 0.0712
_refine_ls_shift/su_max 0.000
_refine_ls_shift/su_mean 0.000
_refine_ls_structure_factor_coef Fsqd
_refine_ls_weighting_details 'w=1/[\s^2^(Fo^2^)+(0.1367P)^2^+1.5532P] where P=(Fo^2^+2Fc^2^)/3'
_refine_ls_weighting_scheme calc
_refine_ls_wR_factor_gt 0.1890
_refine_ls_wR_factor_ref 0.2602
_reflns_Friedel_coverage 0.000
_reflns_number_gt 1218
_reflns_number_total 1626
_reflns_threshold_expression 'I > 2\s(I)'
_cod_data_source_file d5ce00871a2.cif
_cod_data_source_block mo_2023669_0m
_cod_depositor_comments 'Adding full bibliography for 7251074--7251079.cif.'
_cod_database_code 7251074
_shelx_shelxl_version_number 2019/2
_shelx_space_group_comment
;
The symmetry employed for this shelxl refinement is uniquely defined
by the following loop, which should always be used as a source of
symmetry information in preference to the above space-group names.
They are only intended as comments.
;
_shelx_estimated_absorpt_t_max 0.998
_shelx_estimated_absorpt_t_min 0.987
_olex2_refinement_description
;
1. Fixed Uiso
 At 1.5 times of:
  All C(H,H,H) groups
2. Restrained distances
 O1-H1C = O1-H1D = N4-H4B = N4-H4A = N5-H5 = N1-H1B = N1-H1A
 0.87 with sigma of 0.02
3.a Idealised Me refined as rotating group:
 C6(H6A,H6B,H6C)
;
_olex2_submission_special_instructions 'No special instructions were received'

loop_
_space_group_symop_operation_xyz
'x, y, z'
'-x+1/2, y+1/2, -z+1/2'
'-x, -y, -z'
'x-1/2, -y-1/2, z-1/2'

loop_
_atom_site_label
_atom_site_type_symbol
_atom_site_fract_x
_atom_site_fract_y
_atom_site_fract_z
_atom_site_U_iso_or_equiv
_atom_site_adp_type
_atom_site_occupancy
_atom_site_site_symmetry_order
_atom_site_calc_flag
_atom_site_refinement_flags_posn
_atom_site_refinement_flags_adp
_atom_site_refinement_flags_occupancy
_atom_site_disorder_assembly
_atom_site_disorder_group
O1 O 0.7672(4) 0.4406(4) 0.7287(2) 0.0320(8) Uani 1 1 d D . . . .
N2 N 0.5839(4) 0.2147(4) 0.3343(2) 0.0226(8) Uani 1 1 d . . . . .
N3 N 0.5790(4) 0.1534(4) 0.4234(2) 0.0232(8) Uani 1 1 d . . . . .
N6 N 0.7835(4) 0.6235(4) 0.4000(2) 0.0218(8) Uani 1 1 d . . . . .
N5 N 0.7728(4) 0.5247(4) 0.5439(2) 0.0212(7) Uani 1 1 d D . . . .
N4 N 0.6364(5) 0.1718(4) 0.5834(2) 0.0248(8) Uani 1 1 d D . . . .
N1 N 0.6421(5) 0.4186(4) 0.2287(2) 0.0269(8) Uani 1 1 d D . . . .
C2 C 0.7027(5) 0.4036(4) 0.4833(2) 0.0206(8) Uani 1 1 d . . . . .
C3 C 0.7118(5) 0.4659(4) 0.3966(3) 0.0227(8) Uani 1 1 d . . . . .
C1 C 0.6363(5) 0.2419(4) 0.4976(2) 0.0201(8) Uani 1 1 d . . . . .
C4 C 0.6483(5) 0.3652(4) 0.3190(3) 0.0214(8) Uani 1 1 d . . . . .
C5 C 0.8172(5) 0.6536(4) 0.4901(3) 0.0237(9) Uani 1 1 d . . . . .
C6 C 0.8923(5) 0.8112(4) 0.5310(3) 0.0267(9) Uani 1 1 d . . . . .
H6A H 0.989088 0.856817 0.492417 0.040 Uiso 1 1 calc R U . . .
H6B H 0.953513 0.792196 0.594190 0.040 Uiso 1 1 calc R U . . .
H6C H 0.783575 0.888255 0.533219 0.040 Uiso 1 1 calc R U . . .
H1A H 0.655(6) 0.338(4) 0.189(2) 0.027(11) Uiso 1 1 d D . . . .
H4A H 0.566(6) 0.084(4) 0.585(3) 0.037(13) Uiso 1 1 d D . . . .
H5 H 0.777(6) 0.520(5) 0.6052(14) 0.029(11) Uiso 1 1 d D . . . .
H1B H 0.719(6) 0.502(4) 0.222(3) 0.040(13) Uiso 1 1 d D . . . .
H4B H 0.632(7) 0.239(5) 0.631(2) 0.037(12) Uiso 1 1 d D . . . .
H1C H 0.694(8) 0.475(8) 0.771(3) 0.072(19) Uiso 1 1 d D . . . .
H1D H 0.869(6) 0.394(7) 0.758(4) 0.08(2) Uiso 1 1 d D . . . .

loop_
_atom_site_aniso_label
_atom_site_aniso_U_11
_atom_site_aniso_U_22
_atom_site_aniso_U_33
_atom_site_aniso_U_23
_atom_site_aniso_U_13
_atom_site_aniso_U_12
O1 0.0352(16) 0.0341(16) 0.0277(16) 0.0011(12) 0.0079(13) 0.0086(13)
N2 0.0228(15) 0.0210(15) 0.0249(16) -0.0004(13) 0.0064(13) -0.0012(12)
N3 0.0260(16) 0.0193(15) 0.0261(17) 0.0012(12) 0.0119(13) -0.0004(12)
N6 0.0236(16) 0.0170(14) 0.0263(16) -0.0021(12) 0.0097(13) -0.0004(11)
N5 0.0219(15) 0.0184(14) 0.0247(16) -0.0023(12) 0.0086(13) 0.0005(12)
N4 0.0275(17) 0.0199(16) 0.0285(18) 0.0003(13) 0.0107(14) -0.0015(12)
N1 0.0344(19) 0.0206(16) 0.0269(17) -0.0007(13) 0.0092(14) -0.0044(14)
C2 0.0225(18) 0.0158(17) 0.0250(19) 0.0003(14) 0.0106(15) 0.0013(13)
C3 0.0219(17) 0.0151(16) 0.033(2) -0.0003(15) 0.0131(15) 0.0016(14)
C1 0.0194(17) 0.0178(16) 0.0243(18) -0.0031(14) 0.0079(14) 0.0003(13)
C4 0.0232(18) 0.0168(17) 0.0260(19) -0.0015(14) 0.0123(15) 0.0006(13)
C5 0.0225(18) 0.0184(17) 0.032(2) 0.0018(15) 0.0138(16) 0.0030(13)
C6 0.0262(19) 0.0174(17) 0.038(2) -0.0001(15) 0.0082(17) -0.0002(14)

loop_
_atom_type_symbol
_atom_type_description
_atom_type_scat_dispersion_real
_atom_type_scat_dispersion_imag
_atom_type_scat_source
C C 0.0033 0.0016 'International Tables Vol C Tables 4.2.6.8 and 6.1.1.4'
H H 0.0000 0.0000 'International Tables Vol C Tables 4.2.6.8 and 6.1.1.4'
N N 0.0061 0.0033 'International Tables Vol C Tables 4.2.6.8 and 6.1.1.4'
O O 0.0106 0.0060 'International Tables Vol C Tables 4.2.6.8 and 6.1.1.4'

loop_
_geom_angle_atom_site_label_1
_geom_angle_atom_site_label_2
_geom_angle_atom_site_label_3
_geom_angle
_geom_angle_site_symmetry_1
_geom_angle_site_symmetry_3
_geom_angle_publ_flag
H1C O1 H1D 106(6) . . ?
C4 N2 N3 121.7(3) . . ?
C1 N3 N2 121.5(3) . . ?
C5 N6 C3 103.7(3) . . ?
C2 N5 H5 126(3) . . ?
C5 N5 C2 106.2(3) . . ?
C5 N5 H5 128(3) . . ?
C1 N4 H4A 115(3) . . ?
C1 N4 H4B 116(3) . . ?
H4A N4 H4B 116(4) . . ?
C4 N1 H1A 112(3) . . ?
C4 N1 H1B 112(3) . . ?
H1A N1 H1B 115(4) . . ?
N5 C2 C1 132.5(3) . . ?
C3 C2 N5 105.7(3) . . ?
C3 C2 C1 121.8(3) . . ?
N6 C3 C4 130.5(3) . . ?
C2 C3 N6 111.5(3) . . ?
C2 C3 C4 118.0(3) . . ?
N3 C1 N4 118.7(3) . . ?
N3 C1 C2 117.9(3) . . ?
N4 C1 C2 123.4(3) . . ?
N2 C4 N1 118.1(3) . . ?
N2 C4 C3 119.1(3) . . ?
N1 C4 C3 122.8(3) . . ?
N6 C5 N5 112.8(3) . . ?
N6 C5 C6 124.9(3) . . ?
N5 C5 C6 122.2(3) . . ?
C5 C6 H6A 109.5 . . ?
C5 C6 H6B 109.5 . . ?
C5 C6 H6C 109.5 . . ?
H6A C6 H6B 109.5 . . ?
H6A C6 H6C 109.5 . . ?
H6B C6 H6C 109.5 . . ?

loop_
_geom_bond_atom_site_label_1
_geom_bond_atom_site_label_2
_geom_bond_distance
_geom_bond_site_symmetry_2
_geom_bond_publ_flag
O1 H1C 0.87(2) . ?
O1 H1D 0.87(2) . ?
N2 N3 1.383(4) . ?
N2 C4 1.334(4) . ?
N3 C1 1.321(5) . ?
N6 C3 1.379(4) . ?
N6 C5 1.322(5) . ?
N5 C2 1.378(5) . ?
N5 C5 1.361(4) . ?
N5 H5 0.883(19) . ?
N4 C1 1.363(5) . ?
N4 H4A 0.87(2) . ?
N4 H4B 0.88(2) . ?
N1 C4 1.371(5) . ?
N1 H1A 0.882(19) . ?
N1 H1B 0.88(2) . ?
C2 C3 1.357(5) . ?
C2 C1 1.421(5) . ?
C3 C4 1.426(5) . ?
C5 C6 1.489(5) . ?
C6 H6A 0.9800 . ?
C6 H6B 0.9800 . ?
C6 H6C 0.9800 . ?

loop_
_geom_torsion_atom_site_label_1
_geom_torsion_atom_site_label_2
_geom_torsion_atom_site_label_3
_geom_torsion_atom_site_label_4
_geom_torsion
_geom_torsion_site_symmetry_1
_geom_torsion_site_symmetry_2
_geom_torsion_site_symmetry_3
_geom_torsion_site_symmetry_4
_geom_torsion_publ_flag
N2 N3 C1 N4 -177.0(3) . . . . ?
N2 N3 C1 C2 0.4(5) . . . . ?
N3 N2 C4 N1 -177.8(3) . . . . ?
N3 N2 C4 C3 -0.6(5) . . . . ?
N6 C3 C4 N2 -180.0(3) . . . . ?
N6 C3 C4 N1 -2.9(6) . . . . ?
N5 C2 C3 N6 -0.6(4) . . . . ?
N5 C2 C3 C4 179.7(3) . . . . ?
N5 C2 C1 N3 -179.2(3) . . . . ?
N5 C2 C1 N4 -1.9(6) . . . . ?
C2 N5 C5 N6 -0.9(4) . . . . ?
C2 N5 C5 C6 178.1(3) . . . . ?
C2 C3 C4 N2 -0.3(5) . . . . ?
C2 C3 C4 N1 176.7(3) . . . . ?
C3 N6 C5 N5 0.5(4) . . . . ?
C3 N6 C5 C6 -178.5(3) . . . . ?
C3 C2 C1 N3 -1.4(5) . . . . ?
C3 C2 C1 N4 175.9(3) . . . . ?
C1 C2 C3 N6 -179.0(3) . . . . ?
C1 C2 C3 C4 1.4(5) . . . . ?
C4 N2 N3 C1 0.6(5) . . . . ?
C5 N6 C3 C2 0.1(4) . . . . ?
C5 N6 C3 C4 179.7(4) . . . . ?
C5 N5 C2 C3 0.9(4) . . . . ?
C5 N5 C2 C1 179.0(4) . . . . ?
